data_4102184
loop_
_publ_author_name
'Olivier Mentr\'e'
'Houria Kabbour'
'Ghislaine Ehora'
'Gr\'egory Tricot'
'Sylvie Daviero-Minaud'
'Myung-Hwan Whangbo'

_publ_section_title
;
 Anion-Vacancy-Induced Magneto-Crystalline Anisotropy in Fluorine-Doped
 hexagonal Cobaltites
;
_journal_name_full 'Journal of the American Chemical Society'
_journal_page_first 4865
_journal_page_last 4875
_journal_paper_doi 10.1021/ja100170m
_journal_volume 132
_journal_year 2010
_chemical_formula_sum 'Ba0.208 Co0.208 F0.042 O0.542'
_chemical_formula_weight 50.3
_chemical_name_systematic ' ?'
_space_group_IT_number 194
_symmetry_cell_setting hexagonal
_symmetry_space_group_name_Hall '-P 6c 2c'
_symmetry_space_group_name_H-M 'P 63/m m c'
_cell_angle_alpha 90
_cell_angle_beta 90
_cell_angle_gamma 120
_cell_formula_units_Z 24
_cell_length_a 5.6995(14)
_cell_length_b 5.6995(14)
_cell_length_c 23.799(6)
_cell_volume 669.5(3)
_computing_publication_material 'Jana2000 (Petricek, Dusek & Palatinus, 2000)'
_computing_structure_refinement 'Jana2000 (Petricek, Dusek & Palatinus, 2000)'
_diffrn_ambient_temperature 293
_diffrn_measured_fraction_theta_full 0.96
_diffrn_radiation_type 'Mo K\a'
_diffrn_radiation_wavelength 0.71073
_diffrn_reflns_av_R_equivalents 0.0377
_diffrn_reflns_av_sigmaI/netI 0.0164
_diffrn_reflns_limit_h_max 5
_diffrn_reflns_limit_h_min -7
_diffrn_reflns_limit_k_max 7
_diffrn_reflns_limit_k_min -7
_diffrn_reflns_limit_l_max 31
_diffrn_reflns_limit_l_min -26
_diffrn_reflns_number 4776
_diffrn_reflns_theta_full 28.72
_diffrn_reflns_theta_max 28.72
_diffrn_reflns_theta_min 3.42
_exptl_absorpt_coefficient_mu 10.256
_exptl_absorpt_correction_T_max 1.000
_exptl_absorpt_correction_T_min 1.000
_exptl_absorpt_correction_type none
_exptl_crystal_density_diffrn 2.9927
_exptl_crystal_F_000 1051
_refine_diff_density_max 1.40
_refine_diff_density_min -1.22
_refine_ls_extinction_coef 0.0736(38)
_refine_ls_extinction_method 'B-C type 1 Gaussian isotropic (Becker & Coppens, 1974)'
_refine_ls_goodness_of_fit_gt 2.96
_refine_ls_goodness_of_fit_ref 2.82
_refine_ls_number_parameters 38
_refine_ls_number_reflns 374
_refine_ls_R_factor_all 0.0320
_refine_ls_R_factor_gt 0.0227
_refine_ls_shift/su_max 0.0201
_refine_ls_shift/su_mean 0.0016
_refine_ls_structure_factor_coef F
_refine_ls_weighting_details w=1/(\s^2^(F)+0.000001F^2^)
_refine_ls_weighting_scheme sigma
_refine_ls_wR_factor_gt 0.0225
_refine_ls_wR_factor_ref 0.0234
_reflns_number_gt 319
_reflns_number_total 374
_reflns_threshold_expression I>3\s(I)
_cod_data_source_file ja100170m_si_002.cif
_cod_data_source_block (I)
_cod_original_sg_symbol_Hall '-P 6c;-2c'
_cod_database_code 4102184

loop_
_symmetry_equiv_pos_site_id
_symmetry_equiv_pos_as_xyz
1 x,y,z
2 x-y,x,1/2+z
3 y,x,1/2+z
4 -y,x-y,z
5 -x+y,y,z
6 -x,-y,1/2+z
7 -x,-x+y,1/2+z
8 -x+y,-x,z
9 -y,-x,z
10 y,-x+y,1/2+z
11 x-y,-y,1/2+z
12 x,x-y,z
13 -x,-y,-z
14 -x+y,-x,1/2-z
15 -y,-x,1/2-z
16 y,-x+y,-z
17 x-y,-y,-z
18 x,y,1/2-z
19 x,x-y,1/2-z
20 x-y,x,-z
21 y,x,-z
22 -y,x-y,1/2-z
23 -x+y,y,1/2-z
24 -x,-x+y,-z

loop_
_atom_site_label
_atom_site_type_symbol
_atom_site_fract_x
_atom_site_fract_y
_atom_site_fract_z
_atom_site_adp_type
_atom_site_U_iso_or_equiv
_atom_site_symmetry_multiplicity
_atom_site_occupancy
_atom_site_calc_flag
Ba1 Ba 0 0 0.25 Uani 0.0286(3) 2 1 d
Ba2 Ba 0.333333 0.666667 1.13773(3) Uani 0.0183(2) 4 1 d
Ba3 Ba 0.666667 0.333333 1.04210(3) Uani 0.0195(2) 4 1 d
Co1 Co 0 0 1.10532(6) Uani 0.0149(4) 4 1 d
Co2 Co 0 0 1 Uani 0.0119(5) 2 1 d
Co3 Co 0.666667 0.333333 1.17975(6) Uani 0.0158(4) 4 1 d
O1 O 0.8381(4) 0.6762(8) 1.1507(2) Uani 0.0255(17) 12 1 d
O2 O 0.1482(4) -0.1482(4) 1.05058(18) Uani 0.0238(18) 12 1 d
O3 O -1.173(4) -0.587(2) 0.25 Uani 0.042(10) 6 0.3333 d
F F 0.368(4) 0.736(8) 0.25 Uani 0.049(19) 6 0.2535 d

loop_
_atom_site_aniso_label
_atom_site_aniso_type_symbol
_atom_site_aniso_U_11
_atom_site_aniso_U_22
_atom_site_aniso_U_33
_atom_site_aniso_U_12
_atom_site_aniso_U_13
_atom_site_aniso_U_23
Ba1 Ba 0.0354(4) 0.0354(4) 0.0150(5) 0.01771(18) 0 0
Ba2 Ba 0.0170(2) 0.0170(2) 0.0210(4) 0.00848(12) 0 0
Ba3 Ba 0.0196(3) 0.0196(3) 0.0192(4) 0.00979(13) 0 0
Co1 Co 0.0143(4) 0.0143(4) 0.0160(8) 0.0072(2) 0 0
Co2 Co 0.0124(5) 0.0124(5) 0.0110(10) 0.0062(3) 0 0
Co3 Co 0.0158(4) 0.0158(4) 0.0158(8) 0.0079(2) 0 0
O1 O 0.0227(18) 0.016(2) 0.035(3) 0.0081(11) 0.0033(11) 0.007(2)
O2 O 0.0283(19) 0.0283(19) 0.017(3) 0.015(2) -0.0006(10) 0.0006(10)
O3 O 0.092(18) 0.037(8) 0.016(12) 0.046(9) 0 0
F F 0.06(2) 0.05(3) 0.034(12) 0.026(16) 0 0

loop_
_atom_type_symbol
_atom_type_scat_dispersion_real
_atom_type_scat_dispersion_imag
_atom_type_scat_source
_atom_type_scat_Cromer_Mann_a1
_atom_type_scat_Cromer_Mann_b1
_atom_type_scat_Cromer_Mann_a2
_atom_type_scat_Cromer_Mann_b2
_atom_type_scat_Cromer_Mann_a3
_atom_type_scat_Cromer_Mann_b3
_atom_type_scat_Cromer_Mann_a4
_atom_type_scat_Cromer_Mann_b4
_atom_type_scat_Cromer_Mann_c
O 0.011 0.006 'International Tables Vol C Tables  4.2.6.8 and 6.1.1.4' 3.0485 13.2771 2.2868 5.7011 1.5463 0.3239 0.867 32.908901 0.2508
F 0.017 0.010 'International Tables Vol C Tables  4.2.6.8 and 6.1.1.4' 3.5392 10.2825 2.6412 4.2944 1.517 0.2615 1.0243 26.1476 0.2776
Co 0.349 0.972 'International Tables Vol C Tables  4.2.6.8 and 6.1.1.4' 12.2841 4.2791 7.3409 0.2784 4.0034 13.5359 2.3488 71.169197 1.0118
Ba -0.324 2.282 'International Tables Vol C Tables  4.2.6.8 and 6.1.1.4' 20.3361 3.216 19.297001 0.2756 10.888 20.2073 2.6959 167.201996 2.7731

loop_
_geom_bond_atom_site_label_1
_geom_bond_atom_site_label_2
_geom_bond_site_symmetry_2
_geom_bond_distance
_geom_bond_publ_flag
Ba1 O1 1_444 2.853(5) yes
Ba1 O1 14_566 2.853(5) yes
Ba1 O1 15_666 2.853(5) yes
Ba1 O1 4_654 2.853(5) yes
Ba1 O1 18_446 2.853(5) yes
Ba1 O1 8_564 2.853(5) yes
Ba1 O3 1_655 2.976(13) yes
Ba1 O3 1_665 2.98(2) yes
Ba1 O3 14_445 2.98(3) yes
Ba1 O3 14_545 2.98(3) yes
Ba1 O3 4_455 2.98(2) yes
Ba1 O3 4_565 2.976(11) yes
Ba2 O1 1_455 2.867(3) yes
Ba2 O1 . 2.867(3) yes
Ba2 O1 4_655 2.867(6) yes
Ba2 O1 4_665 2.867(6) yes
Ba2 O1 8_565 2.867(3) yes
Ba2 O1 8_675 2.867(3) yes
Ba2 O2 1_565 2.764(4) yes
Ba2 O2 4_555 2.764(4) yes
Ba2 O2 5_665 2.764(4) yes
Ba2 F 1_556 2.694(5) yes
Ba2 F 14_566 2.694(7) yes
Ba2 F 15_666 2.694(5) yes
Ba3 O2 . 2.8627(16) yes
Ba3 O2 1_665 2.8627(16) yes
Ba3 O2 13_657 2.865(4) yes
Ba3 O2 4_555 2.863(3) yes
Ba3 O2 4_655 2.863(3) yes
Ba3 O2 16_667 2.865(4) yes
Ba3 O2 5_655 2.863(3) yes
Ba3 O2 5_665 2.863(3) yes
Ba3 O2 17_557 2.865(4) yes
Co1 Co2 . 2.5066(14) yes
Co1 O1 1_445 1.929(4) yes
Co1 O1 4_655 1.929(4) yes
Co1 O1 8_565 1.929(5) yes
Co1 O2 . 1.959(4) yes
Co1 O2 4_555 1.959(4) yes
Co1 O2 5_555 1.959(4) yes
Co2 O2 . 1.895(4) yes
Co2 O2 13_557 1.895(4) yes
Co2 O2 4_555 1.895(4) yes
Co2 O2 16_557 1.895(4) yes
Co2 O2 5_555 1.895(4) yes
Co2 O2 17_557 1.895(4) yes
Co3 O1 . 1.829(4) yes
Co3 O1 4_655 1.829(4) yes
Co3 O1 8_665 1.829(5) yes
Co3 O3 1_766 1.849(9) yes
Co3 O3 14_546 1.849(9) yes
Co3 O3 4_566 1.849(12) yes
O1 O1 4_655 2.931(4) yes
O1 O1 4_765 2.768(4) yes
O1 O1 8_665 2.931(6) yes
O1 O1 8_675 2.768(6) yes
O1 O2 1_665 2.834(6) yes
O1 O2 5_665 2.834(6) yes
O1 O3 1_766 2.782(10) yes
O1 O3 4_566 2.782(10) yes
O2 O2 4_555 2.534(4) yes
O2 O2 16_557 2.817(5) yes
O2 O2 5_555 2.534(4) yes
O2 O2 17_557 2.817(5) yes
O3 O3 14_335 1.37(2) yes
O3 O3 4_355 1.37(3) yes
O3 F 1_445 2.69(3) yes
O3 F 14_455 2.69(5) yes
O3 F 15_555 2.16(5) yes
F F 14_565 0.59(6) yes
F F 15_665 0.59(4) yes
